data_7058444
loop_
_publ_author_name
'Pikun, Nadiia V.'
'Kolesnyk, Natalya P.'
'Rusanov, Eduard B.'
'Plotniece, Aiva'
'Sobolev, Arkadij'
'Domracheva, Ilona'
'Shermolovich, Yuriy G.'

_publ_section_title
;
 Contrasting reactivity of fluorinated 2,6-heptanediones towards amines
 and ammonia, leading to cyclohexanediones or
 2-oxa-6-azabicyclo[2.2.2]octanes and evaluation of their cytotoxicity
;
_journal_issue 26
_journal_name_full 'New Journal of Chemistry'
_journal_page_first 10537
_journal_paper_doi 10.1039/C9NJ01446B
_journal_volume 43
_journal_year 2019
_chemical_formula_moiety 'C17 H15 F2 O5, C3 H10 N'
_chemical_formula_sum 'C20 H25 F2 N O5'
_chemical_formula_weight 397.41
_chemical_melting_point 434.0(10)
_chemical_name_systematic 'propan-1-aminium 3-acetyl-5-(ethoxycarbonyl)-3,5-difluoro-2,6-dioxo-4-phenylcyclohexan-1-ide'
_space_group_crystal_system monoclinic
_space_group_IT_number 14
_space_group_name_Hall '-P 2ybc'
_space_group_name_H-M_alt 'P 1 21/c 1'
_symmetry_space_group_name_Hall '-P 2ybc'
_symmetry_space_group_name_H-M 'P 1 21/c 1'
_atom_sites_solution_hydrogens mixed
_audit_creation_method SHELXL-2016/4
_audit_update_record
;
2018-04-27 deposited with the CCDC.    2019-06-03 downloaded from the CCDC.
;
_cell_angle_alpha 90
_cell_angle_beta 104.081(6)
_cell_angle_gamma 90
_cell_formula_units_Z 4
_cell_length_a 13.196(3)
_cell_length_b 16.494(4)
_cell_length_c 9.256(2)
_cell_measurement_reflns_used 1134
_cell_measurement_temperature 173(1)
_cell_measurement_theta_max 23.23
_cell_measurement_theta_min 2.47
_cell_volume 1954.1(8)
_computing_cell_refinement 'Bruker SMART'
_computing_data_collection 'Bruker SMART'
_computing_data_reduction 'Bruker SAINT'
_computing_molecular_graphics 'Bruker SHELXTL'
_computing_publication_material 'Bruker SHELXTL'
_computing_structure_refinement 'SHELXL-2016/4 (Sheldrick, 2016)'
_computing_structure_solution 'Bruker SHELXTL'
_diffrn_ambient_temperature 173(1)
_diffrn_measured_fraction_theta_full 0.999
_diffrn_measured_fraction_theta_max 0.997
_diffrn_measurement_device_type 'CCD area detector'
_diffrn_measurement_method 'phi and omega scans'
_diffrn_radiation_monochromator graphite
_diffrn_radiation_source 'sealed tube'
_diffrn_radiation_type MoK\a
_diffrn_radiation_wavelength 0.71073
_diffrn_reflns_av_R_equivalents 0.0549
_diffrn_reflns_av_unetI/netI 0.0522
_diffrn_reflns_Laue_measured_fraction_full 0.999
_diffrn_reflns_Laue_measured_fraction_max 0.997
_diffrn_reflns_limit_h_max 16
_diffrn_reflns_limit_h_min -14
_diffrn_reflns_limit_k_max 21
_diffrn_reflns_limit_k_min -21
_diffrn_reflns_limit_l_max 11
_diffrn_reflns_limit_l_min -11
_diffrn_reflns_number 19718
_diffrn_reflns_point_group_measured_fraction_full 0.999
_diffrn_reflns_point_group_measured_fraction_max 0.997
_diffrn_reflns_theta_full 25.242
_diffrn_reflns_theta_max 27.185
_diffrn_reflns_theta_min 2.014
_exptl_absorpt_coefficient_mu 0.109
_exptl_absorpt_correction_T_max 0.986
_exptl_absorpt_correction_T_min 0.804
_exptl_absorpt_correction_type multi-scan
_exptl_absorpt_process_details SADABS
_exptl_crystal_colour colourless
_exptl_crystal_density_diffrn 1.351
_exptl_crystal_description block
_exptl_crystal_F_000 840
_exptl_crystal_size_max 0.420
_exptl_crystal_size_mid 0.250
_exptl_crystal_size_min 0.130
_refine_diff_density_max 0.306
_refine_diff_density_min -0.254
_refine_diff_density_rms 0.050
_refine_ls_extinction_method none
_refine_ls_goodness_of_fit_ref 1.014
_refine_ls_hydrogen_treatment mixed
_refine_ls_matrix_type full
_refine_ls_number_parameters 276
_refine_ls_number_reflns 4326
_refine_ls_number_restraints 0
_refine_ls_restrained_S_all 1.014
_refine_ls_R_factor_all 0.0767
_refine_ls_R_factor_gt 0.0446
_refine_ls_shift/su_max 0.000
_refine_ls_shift/su_mean 0.000
_refine_ls_structure_factor_coef Fsqd
_refine_ls_weighting_details 'w=1/[\s^2^(Fo^2^)+(0.0459P)^2^+0.5151P] where P=(Fo^2^+2Fc^2^)/3'
_refine_ls_weighting_scheme calc
_refine_ls_wR_factor_gt 0.0934
_refine_ls_wR_factor_ref 0.1086
_reflns_Friedel_coverage 0.000
_reflns_number_gt 2992
_reflns_number_total 4326
_reflns_threshold_expression 'I > 2\s(I)'
_cod_data_source_file c9nj01446b2.cif
_cod_data_source_block n561
_cod_depositor_comments
;
The following automatic conversions were performed:

'_chemical_melting_point' value '433-435' was changed to '434.0(10)'
- the average value was taken and precision was estimated.

Automatic conversion script
Id: cif_fix_values 4973 2017-02-22 13:04:09Z antanas 

 Adding full bibliography for 7058444.cif.
;
_cod_database_code 7058444
_shelx_shelxl_version_number 2016/4
_shelx_space_group_comment
;
The symmetry employed for this shelxl refinement is uniquely defined
by the following loop, which should always be used as a source of
symmetry information in preference to the above space-group names.
They are only intended as comments.
;
_shelx_estimated_absorpt_t_min 0.956
_shelx_estimated_absorpt_t_max 0.986

loop_
_space_group_symop_operation_xyz
'x, y, z'
'-x, y+1/2, -z+1/2'
'-x, -y, -z'
'x, -y-1/2, z-1/2'

loop_
_atom_site_label
_atom_site_type_symbol
_atom_site_fract_x
_atom_site_fract_y
_atom_site_fract_z
_atom_site_U_iso_or_equiv
_atom_site_adp_type
_atom_site_occupancy
_atom_site_site_symmetry_order
_atom_site_calc_flag
_atom_site_refinement_flags_posn
_atom_site_refinement_flags_adp
F1 F 0.21984(8) -0.10112(6) 0.61961(11) 0.0237(3) Uani 1 1 d . .
F2 F 0.31477(8) 0.12579(6) 0.44161(10) 0.0198(2) Uani 1 1 d . .
O1 O 0.38519(10) 0.16500(7) 0.72295(12) 0.0243(3) Uani 1 1 d . .
O2 O 0.40560(10) -0.11023(7) 0.85703(13) 0.0272(3) Uani 1 1 d . .
O3 O 0.45612(11) -0.14908(8) 0.53481(15) 0.0330(3) Uani 1 1 d . .
O4 O 0.14561(10) 0.05640(7) 0.65356(14) 0.0265(3) Uani 1 1 d . .
O5 O 0.12731(9) 0.13270(7) 0.44734(13) 0.0220(3) Uani 1 1 d . .
C1 C 0.36705(14) 0.09106(10) 0.69684(19) 0.0202(4) Uani 1 1 d . .
C2 C 0.40530(15) 0.02789(11) 0.79413(19) 0.0222(4) Uani 1 1 d . .
C3 C 0.38114(14) -0.05394(10) 0.76469(19) 0.0208(4) Uani 1 1 d . .
C4 C 0.31981(14) -0.07922(10) 0.60727(19) 0.0190(4) Uani 1 1 d . .
C5 C 0.31387(15) -0.01359(10) 0.48939(18) 0.0182(4) Uani 1 1 d . .
C6 C 0.29256(14) 0.07121(10) 0.54521(17) 0.0174(4) Uani 1 1 d . .
C7 C 0.37231(16) -0.15575(11) 0.5634(2) 0.0248(4) Uani 1 1 d . .
C8 C 0.3154(2) -0.23421(12) 0.5590(3) 0.0522(7) Uani 1 1 d . .
H8A H 0.356501 -0.277065 0.532078 0.078 Uiso 1 1 calc R U
H8B H 0.249622 -0.230883 0.486622 0.078 Uiso 1 1 calc R U
H8C H 0.303397 -0.245167 0.655298 0.078 Uiso 1 1 calc R U
C9 C 0.24584(14) -0.03579(10) 0.33695(19) 0.0198(4) Uani 1 1 d . .
C10 C 0.29232(16) -0.04681(10) 0.21900(19) 0.0246(4) Uani 1 1 d . .
H10 H 0.364477 -0.042484 0.235145 0.030 Uiso 1 1 calc R U
C11 C 0.23221(18) -0.06424(11) 0.0771(2) 0.0312(5) Uani 1 1 d . .
H11 H 0.264039 -0.071322 -0.001308 0.037 Uiso 1 1 calc R U
C12 C 0.12520(17) -0.07100(11) 0.0528(2) 0.0324(5) Uani 1 1 d . .
H12 H 0.084711 -0.081728 -0.042473 0.039 Uiso 1 1 calc R U
C13 C 0.07820(17) -0.06190(11) 0.1694(2) 0.0290(5) Uani 1 1 d . .
H13 H 0.006155 -0.067408 0.153022 0.035 Uiso 1 1 calc R U
C14 C 0.13816(15) -0.04450(10) 0.3114(2) 0.0227(4) Uani 1 1 d . .
H14 H 0.106068 -0.038656 0.389785 0.027 Uiso 1 1 calc R U
C15 C 0.18002(14) 0.08536(10) 0.55627(18) 0.0193(4) Uani 1 1 d . .
C16 C 0.01793(15) 0.14589(12) 0.4460(2) 0.0282(4) Uani 1 1 d . .
H16A H 0.011959 0.167674 0.540874 0.034 Uiso 1 1 calc R U
H16B H -0.020273 0.095162 0.428413 0.034 Uiso 1 1 calc R U
C17 C -0.02563(15) 0.20523(11) 0.3225(2) 0.0288(5) Uani 1 1 d . .
H17A H 0.014698 0.254283 0.338755 0.043 Uiso 1 1 calc R U
H17B H -0.097008 0.217193 0.321389 0.043 Uiso 1 1 calc R U
H17C H -0.022312 0.181969 0.228653 0.043 Uiso 1 1 calc R U
H2 H 0.4492(14) 0.0399(11) 0.890(2) 0.021(5) Uiso 1 1 d . .
H5 H 0.3857(14) -0.0099(10) 0.4811(17) 0.013(4) Uiso 1 1 d . .
N1 N 0.42290(13) 0.20514(9) 0.02915(17) 0.0204(3) Uani 1 1 d . .
H111 H 0.4942(19) 0.1879(13) 0.077(2) 0.047(6) Uiso 1 1 d . .
H112 H 0.4181(18) 0.2597(15) 0.046(2) 0.049(7) Uiso 1 1 d . .
H113 H 0.4107(16) 0.1980(12) -0.074(2) 0.031(5) Uiso 1 1 d . .
C18 C 0.34642(14) 0.15926(11) 0.09139(19) 0.0229(4) Uani 1 1 d . .
H18A H 0.354028 0.174687 0.194609 0.028 Uiso 1 1 calc R U
H18B H 0.360962 0.101708 0.088666 0.028 Uiso 1 1 calc R U
C19 C 0.23532(15) 0.17548(11) 0.0046(2) 0.0252(4) Uani 1 1 d . .
H19A H 0.228888 0.231700 -0.027083 0.030 Uiso 1 1 calc R U
H19B H 0.219218 0.141714 -0.083873 0.030 Uiso 1 1 calc R U
C20 C 0.15846(16) 0.15819(12) 0.0970(2) 0.0309(5) Uani 1 1 d . .
H20A H 0.165012 0.102650 0.128929 0.046 Uiso 1 1 calc R U
H20B H 0.088782 0.167782 0.038436 0.046 Uiso 1 1 calc R U
H20C H 0.172537 0.193094 0.182538 0.046 Uiso 1 1 calc R U

loop_
_atom_site_aniso_label
_atom_site_aniso_U_11
_atom_site_aniso_U_22
_atom_site_aniso_U_33
_atom_site_aniso_U_23
_atom_site_aniso_U_13
_atom_site_aniso_U_12
F1 0.0204(6) 0.0211(5) 0.0311(6) 0.0042(4) 0.0092(4) -0.0011(4)
F2 0.0220(6) 0.0179(5) 0.0199(5) 0.0043(4) 0.0061(4) -0.0015(4)
O1 0.0342(8) 0.0166(6) 0.0207(6) -0.0005(5) 0.0042(5) -0.0031(5)
O2 0.0320(8) 0.0215(7) 0.0278(7) 0.0084(5) 0.0064(6) 0.0065(6)
O3 0.0292(9) 0.0246(7) 0.0487(9) -0.0021(6) 0.0163(7) 0.0056(6)
O4 0.0280(8) 0.0265(7) 0.0285(7) 0.0049(6) 0.0136(6) 0.0030(6)
O5 0.0175(7) 0.0219(6) 0.0262(6) 0.0044(5) 0.0048(5) 0.0027(5)
C1 0.0219(10) 0.0197(9) 0.0200(8) 0.0002(7) 0.0067(7) -0.0001(7)
C2 0.0249(11) 0.0223(9) 0.0172(9) 0.0005(7) 0.0010(8) 0.0019(8)
C3 0.0193(10) 0.0216(9) 0.0229(9) 0.0040(7) 0.0077(7) 0.0055(7)
C4 0.0166(10) 0.0160(8) 0.0262(9) 0.0009(7) 0.0086(7) 0.0003(7)
C5 0.0167(10) 0.0175(9) 0.0218(9) 0.0002(7) 0.0072(7) 0.0010(7)
C6 0.0219(10) 0.0147(8) 0.0165(8) 0.0051(6) 0.0063(7) -0.0003(7)
C7 0.0295(12) 0.0183(9) 0.0274(10) 0.0009(7) 0.0087(8) 0.0026(8)
C8 0.0602(17) 0.0184(10) 0.0914(19) -0.0113(11) 0.0442(15) -0.0030(11)
C9 0.0243(10) 0.0127(8) 0.0224(9) 0.0001(7) 0.0061(7) 0.0001(7)
C10 0.0313(11) 0.0165(9) 0.0279(10) -0.0002(7) 0.0108(8) 0.0024(8)
C11 0.0482(14) 0.0239(10) 0.0245(10) -0.0029(8) 0.0147(9) 0.0022(9)
C12 0.0440(14) 0.0248(10) 0.0240(10) -0.0055(8) -0.0003(9) -0.0026(9)
C13 0.0311(12) 0.0216(9) 0.0313(10) -0.0009(8) 0.0018(9) -0.0044(8)
C14 0.0281(11) 0.0164(8) 0.0241(9) -0.0009(7) 0.0072(8) -0.0027(8)
C15 0.0247(10) 0.0138(8) 0.0193(9) -0.0015(7) 0.0052(7) -0.0014(7)
C16 0.0196(11) 0.0293(10) 0.0376(11) 0.0049(8) 0.0108(8) 0.0033(8)
C17 0.0208(11) 0.0289(10) 0.0353(10) 0.0019(8) 0.0040(8) 0.0031(8)
N1 0.0242(9) 0.0146(8) 0.0219(8) 0.0007(6) 0.0045(7) -0.0009(6)
C18 0.0279(11) 0.0183(9) 0.0236(9) 0.0014(7) 0.0081(8) -0.0012(8)
C19 0.0277(11) 0.0231(9) 0.0241(9) 0.0009(7) 0.0049(8) -0.0019(8)
C20 0.0283(12) 0.0332(11) 0.0307(10) 0.0053(9) 0.0061(9) 0.0000(9)

loop_
_atom_type_symbol
_atom_type_description
_atom_type_scat_dispersion_real
_atom_type_scat_dispersion_imag
_atom_type_scat_source
C C 0.0033 0.0016 'International Tables Vol C Tables 4.2.6.8 and 6.1.1.4'
H H 0.0000 0.0000 'International Tables Vol C Tables 4.2.6.8 and 6.1.1.4'
N N 0.0061 0.0033 'International Tables Vol C Tables 4.2.6.8 and 6.1.1.4'
O O 0.0106 0.0060 'International Tables Vol C Tables 4.2.6.8 and 6.1.1.4'
F F 0.0171 0.0103 'International Tables Vol C Tables 4.2.6.8 and 6.1.1.4'

loop_
_geom_angle_atom_site_label_1
_geom_angle_atom_site_label_2
_geom_angle_atom_site_label_3
_geom_angle
C15 O5 C16 115.39(14)
O1 C1 C2 125.58(16)
O1 C1 C6 115.57(14)
C2 C1 C6 118.81(15)
C1 C2 C3 124.61(16)
O2 C3 C2 125.10(16)
O2 C3 C4 115.72(15)
C2 C3 C4 119.18(15)
F1 C4 C5 110.87(14)
F1 C4 C7 107.66(14)
C5 C4 C7 109.94(14)
F1 C4 C3 106.33(14)
C5 C4 C3 114.06(14)
C7 C4 C3 107.71(14)
C9 C5 C4 114.11(14)
C9 C5 C6 114.51(14)
C4 C5 C6 112.73(14)
F2 C6 C15 108.45(13)
F2 C6 C1 107.13(13)
C15 C6 C1 108.72(14)
F2 C6 C5 105.60(13)
C15 C6 C5 114.83(14)
C1 C6 C5 111.75(14)
O3 C7 C8 123.84(18)
O3 C7 C4 118.63(16)
C8 C7 C4 117.52(18)
C10 C9 C14 118.78(16)
C10 C9 C5 119.15(17)
C14 C9 C5 122.07(16)
C9 C10 C11 120.72(19)
C12 C11 C10 119.82(19)
C13 C12 C11 120.10(18)
C12 C13 C14 120.16(19)
C13 C14 C9 120.39(18)
O4 C15 O5 125.33(17)
O4 C15 C6 122.61(15)
O5 C15 C6 112.06(14)
O5 C16 C17 107.33(15)
N1 C18 C19 111.44(14)
C20 C19 C18 111.36(15)

loop_
_geom_bond_atom_site_label_1
_geom_bond_atom_site_label_2
_geom_bond_distance
F1 C4 1.399(2)
F2 C6 1.3973(18)
O1 C1 1.255(2)
O2 C3 1.250(2)
O3 C7 1.203(2)
O4 C15 1.202(2)
O5 C15 1.330(2)
O5 C16 1.457(2)
C1 C2 1.389(2)
C1 C6 1.540(2)
C2 C3 1.398(2)
C3 C4 1.542(2)
C4 C5 1.525(2)
C4 C7 1.541(2)
C5 C9 1.521(2)
C5 C6 1.540(2)
C6 C15 1.531(3)
C7 C8 1.492(3)
C9 C10 1.388(2)
C9 C14 1.390(3)
C10 C11 1.389(3)
C11 C12 1.379(3)
C12 C13 1.378(3)
C13 C14 1.389(2)
C16 C17 1.508(3)
N1 C18 1.485(2)
C18 C19 1.514(3)
C19 C20 1.505(3)
